data_7049440
loop_
_publ_author_name
'Rosenzweig, Michael W.'
'H\"ummer, Julian'
'Scheurer, Andreas'
'Lamsfus, Carlos Alvarez'
'Heinemann, Frank W.'
'Maron, Laurent'
'Mazzanti, Marinella'
'Meyer, Karsten'

_publ_section_title
;
 A complete series of uranium(iv) complexes with terminal
 hydrochalcogenido (EH) and chalcogenido (E) ligands E = O, S, Se, Te.
;
_journal_issue 29
_journal_name_full 'Dalton transactions (Cambridge, England : 2003)'
_journal_page_first 10853
_journal_page_last 10864
_journal_paper_doi 10.1039/c9dt00530g
_journal_volume 48
_journal_year 2019
_chemical_absolute_configuration ad
_chemical_formula_moiety 'C60 H79 N3 O3 Se1 U1, 3.25(C4 H8 O)'
_chemical_formula_sum 'C73 H105 N3 O6.25 Se U'
_chemical_formula_weight 1441.58
_space_group_crystal_system hexagonal
_space_group_IT_number 173
_space_group_name_Hall 'P 6c'
_space_group_name_H-M_alt 'P 63'
_symmetry_space_group_name_Hall 'P 6c'
_symmetry_space_group_name_H-M 'P 63'
_atom_sites_solution_hydrogens geom
_audit_creation_date 2015-10-30
_audit_creation_method
;
Olex2 1.2
(compiled 2015.09.30 svn.r3233 for OlexSys, GUI svn.r5103)
;
_audit_update_record
;
2019-01-25 deposited with the CCDC.    2019-03-25 downloaded from the CCDC.
;
_cell_angle_alpha 90
_cell_angle_beta 90
_cell_angle_gamma 120
_cell_formula_units_Z 4
_cell_length_a 20.3282(6)
_cell_length_b 20.3282(6)
_cell_length_c 18.6007(6)
_cell_measurement_reflns_used 9550
_cell_measurement_temperature 100(2)
_cell_measurement_theta_max 29.06
_cell_measurement_theta_min 2.28
_cell_volume 6656.7(4)
_computing_cell_refinement 'Bruker SAINT'
_computing_data_collection 'Bruker APEX2'
_computing_data_reduction 'Bruker SAINT'
_computing_molecular_graphics 'SHELXTL 6.12 (Bruker AXS, 2002)'
_computing_publication_material 'Olex2 (Dolomanov et al., 2009)'
_computing_structure_refinement 'SHELXL-2016/6 (Sheldrick, 2015)'
_computing_structure_solution 'SHELX XT 2014/5 (Sheldrick, 2015)'
_diffrn_ambient_temperature 100.15
_diffrn_detector_area_resol_mean 83.33
_diffrn_measured_fraction_theta_full 0.999
_diffrn_measured_fraction_theta_max 0.998
_diffrn_measurement_device_type 'Bruker Smart APEX II CCD area detector'
_diffrn_measurement_method 'phi and omega scans'
_diffrn_radiation_monochromator 'Triumph curved graphite'
_diffrn_radiation_type MoK\a
_diffrn_radiation_wavelength 0.71073
_diffrn_reflns_av_R_equivalents 0.0436
_diffrn_reflns_av_unetI/netI 0.0365
_diffrn_reflns_Laue_measured_fraction_full 0.999
_diffrn_reflns_Laue_measured_fraction_max 0.998
_diffrn_reflns_limit_h_max 26
_diffrn_reflns_limit_h_min -28
_diffrn_reflns_limit_k_max 25
_diffrn_reflns_limit_k_min -25
_diffrn_reflns_limit_l_max 25
_diffrn_reflns_limit_l_min -25
_diffrn_reflns_number 134384
_diffrn_reflns_point_group_measured_fraction_full 0.996
_diffrn_reflns_point_group_measured_fraction_max 0.994
_diffrn_reflns_theta_full 25.242
_diffrn_reflns_theta_max 29.617
_diffrn_reflns_theta_min 1.157
_diffrn_source 'fine-focus sealed tube'
_diffrn_standards_number 0
_exptl_absorpt_coefficient_mu 3.039
_exptl_absorpt_correction_T_max 0.7459
_exptl_absorpt_correction_T_min 0.6370
_exptl_absorpt_correction_type multi-scan
_exptl_absorpt_process_details
;
SADABS-2012/1 (Bruker,2012) was used for absorption correction.
wR2(int) was 0.0789 before and 0.0674 after correction.
The Ratio of minimum to maximum transmission is 0.8540.
The \l/2 correction factor is 0.0015.
;
_exptl_crystal_colour green
_exptl_crystal_density_diffrn 1.438
_exptl_crystal_description prism
_exptl_crystal_F_000 2960
_exptl_crystal_size_max 0.31
_exptl_crystal_size_mid 0.15
_exptl_crystal_size_min 0.14
_platon_squeeze_details
;
 Spek, A.L. (2003), J.Appl.Cryst. 36, 7-13
;
_refine_diff_density_max 2.120
_refine_diff_density_min -1.043
_refine_diff_density_rms 0.134
_refine_ls_abs_structure_details
;
 Flack x determined using 4851 quotients [(I+)-(I-)]/[(I+)+(I-)]
 (Parsons, Flack and Wagner, Acta Cryst. B69 (2013) 249-259).
;
_refine_ls_abs_structure_Flack 0.019(2)
_refine_ls_extinction_method none
_refine_ls_goodness_of_fit_ref 1.061
_refine_ls_hydrogen_treatment constr
_refine_ls_matrix_type full
_refine_ls_number_parameters 499
_refine_ls_number_reflns 12439
_refine_ls_number_restraints 167
_refine_ls_restrained_S_all 1.077
_refine_ls_R_factor_all 0.0461
_refine_ls_R_factor_gt 0.0330
_refine_ls_shift/su_max 0.002
_refine_ls_shift/su_mean 0.000
_refine_ls_structure_factor_coef Fsqd
_refine_ls_weighting_details 'w=1/[\s^2^(Fo^2^)+(0.0525P)^2^+5.9766P] where P=(Fo^2^+2Fc^2^)/3'
_refine_ls_weighting_scheme calc
_refine_ls_wR_factor_gt 0.0840
_refine_ls_wR_factor_ref 0.0898
_reflns_Friedel_coverage 0.937
_reflns_Friedel_fraction_full 0.993
_reflns_Friedel_fraction_max 0.990
_reflns_number_gt 10689
_reflns_number_total 12439
_reflns_threshold_expression 'I > 2\s(I)'
_cod_data_source_file c9dt00530g2.cif
_cod_data_source_block mr1521sq
_cod_depositor_comments 'Adding full bibliography for 7049435--7049440.cif.'
_cod_database_code 7049440
_shelxl_version_number 2014/6
_shelx_space_group_comment
;
The symmetry employed for this shelxl refinement is uniquely defined
by the following loop, which should always be used as a source of
symmetry information in preference to the above space-group names.
They are only intended as comments.
;
_shelx_estimated_absorpt_t_max 0.676
_shelx_estimated_absorpt_t_min 0.453
_olex2_refinement_description
;
1. Fixed Uiso
 At 1.2 times of:
  All C(H) groups, All C(H,H) groups
 At 1.5 times of:
  All C(H,H,H) groups, All Se(H) groups
2. Restrained distances
 C101-C102 = C102-C103 = C103-C104
 1.54 with sigma of 0.02
 C201-C202 = C202-C203 = C203-C204
 1.54 with sigma of 0.02
3. Rigid bond restraints
 U1, Se1
 with sigma for 1-2 distances of 0.01 and sigma for 1-3 distances of 0.02
 U2, Se2
 with sigma for 1-2 distances of 0.01 and sigma for 1-3 distances of 0.02
4. Uiso/Uaniso restraints and constraints
O100 \\sim C101 \\sim C102 \\sim C103 \\sim C104: within 2A with sigma of 0.005
and sigma for terminal atoms of 0.01
O200 \\sim C201 \\sim C202 \\sim C203 \\sim C204: within 2A with sigma of 0.005
and sigma for terminal atoms of 0.01
Uanis(O100) \\sim Ueq, Uanis(C101) \\sim Ueq, Uanis(C102) \\sim Ueq,
Uanis(C103) \\sim Ueq, Uanis(C104) \\sim Ueq: with sigma of 0.005 and sigma for
terminal atoms of 0.01
Uanis(O200) \\sim Ueq, Uanis(C201) \\sim Ueq, Uanis(C202) \\sim Ueq,
Uanis(C203) \\sim Ueq, Uanis(C204) \\sim Ueq: with sigma of 0.005 and sigma for
terminal atoms of 0.01
Uanis(Se1) \\sim Ueq, Uanis(Se2) \\sim Ueq: with sigma of 0.003 and sigma for
terminal atoms of 0.006
5. Same fragment restrains
{O200, C201, C202, C203, C204} sigma for 1-2: 0.02, 1-3: 0.04
as
{O100, C101, C102, C103, C104}
{O200, C204, C203, C202, C201} sigma for 1-2: 0.02, 1-3: 0.04
as
{O200, C201, C202, C203, C204}
6. Others
 Fixed Sof: H1(0.33333) H2(0.33333) O200(0.5) C201(0.5) H20D(0.5) H20E(0.5)
 C202(0.5) H20F(0.5) H20G(0.5) C203(0.5) H20H(0.5) H20I(0.5) C204(0.5)
 H20J(0.5) H20K(0.5)
7.a Ternary CH refined with riding coordinates:
 C11(H11), C12(H12), C13(H13), C31(H31), C32(H32), C33(H33)
7.b Secondary CH2 refined with riding coordinates:
 C1(H1A,H1B), C2(H2A,H2B), C3(H3A,H3B), C14(H14A,H14B), C15(H15A,H15B),
 C16(H16A,H16B), C17(H17A,H17B), C18(H18A,H18B), C19(H19A,H19B), C21(H21A,H21B),
  C22(H22A,H22B), C23(H23A,H23B), C34(H34A,H34B), C35(H35A,H35B), C36(H36A,
 H36B), C37(H37A,H37B), C38(H38A,H38B), C39(H39A,H39B), C101(H10A,H10B),
 C102(H10C,H10D), C103(H10E,H10F), C104(H10G,H10H), C201(H20D,H20E), C202(H20F,
 H20G), C203(H20H,H20I), C204(H20J,H20K)
7.c Me refined with riding coordinates:
 C20(H20A,H20B,H20C), C40(H40A,H40B,H40C)
7.d Aromatic/amide H refined with riding coordinates:
 C7(H7), C9(H9), C27(H27), C29(H29)
7.e Tetrahedral OH refined with riding coordinates:
 Se1(H1), Se2(H2)
;
_olex2_submission_special_instructions 'No special instructions were received'

loop_
_space_group_symop_operation_xyz
'x, y, z'
'-y, x-y, z'
'-x+y, -x, z'
'-x, -y, z+1/2'
'y, -x+y, z+1/2'
'x-y, x, z+1/2'

loop_
_atom_site_label
_atom_site_type_symbol
_atom_site_fract_x
_atom_site_fract_y
_atom_site_fract_z
_atom_site_U_iso_or_equiv
_atom_site_adp_type
_atom_site_occupancy
_atom_site_site_symmetry_order
_atom_site_calc_flag
_atom_site_refinement_flags_posn
_atom_site_refinement_flags_adp
_atom_site_refinement_flags_occupancy
U1 U 0.6667 0.3333 0.92315(2) 0.01722(8) Uani 1 3 d S TU P
Se1 Se 0.6667 0.3333 0.76640(7) 0.0474(3) Uani 1 3 d S TU P
H1 H 0.6222 0.3051 0.7513 0.071 Uiso 0.3333 1 calc R . .
O1 O 0.6906(2) 0.2417(2) 0.9085(2) 0.0234(9) Uani 1 1 d . . .
N1 N 0.6108(3) 0.2391(3) 1.0347(2) 0.0205(10) Uani 1 1 d . . .
C1 C 0.5504(3) 0.2502(3) 1.0663(3) 0.0222(11) Uani 1 1 d . . .
H1A H 0.5278 0.2157 1.1080 0.027 Uiso 1 1 calc R . .
H1B H 0.5098 0.2368 1.0303 0.027 Uiso 1 1 calc R . .
C2 C 0.6679(3) 0.2486(3) 1.0909(3) 0.0236(12) Uani 1 1 d . . .
H2A H 0.6608 0.1981 1.1033 0.028 Uiso 1 1 calc R . .
H2B H 0.6587 0.2702 1.1348 0.028 Uiso 1 1 calc R . .
C3 C 0.5731(3) 0.1598(3) 1.0051(4) 0.0241(12) Uani 1 1 d . . .
H3A H 0.5406 0.1567 0.9641 0.029 Uiso 1 1 calc R . .
H3B H 0.5393 0.1246 1.0427 0.029 Uiso 1 1 calc R . .
C4 C 0.6256(3) 0.1326(3) 0.9802(3) 0.0217(11) Uani 1 1 d . . .
C5 C 0.6815(3) 0.1739(3) 0.9285(3) 0.0206(10) Uani 1 1 d . . .
C6 C 0.7274(3) 0.1457(3) 0.9005(3) 0.0233(12) Uani 1 1 d . . .
C7 C 0.7136(3) 0.0757(3) 0.9273(4) 0.0257(11) Uani 1 1 d . . .
H7 H 0.7426 0.0549 0.9082 0.031 Uiso 1 1 calc R . .
C8 C 0.6603(4) 0.0345(4) 0.9802(4) 0.0289(13) Uani 1 1 d . . .
C9 C 0.6158(4) 0.0637(3) 1.0058(4) 0.0269(12) Uani 1 1 d . . .
H9 H 0.5781 0.0363 1.0411 0.032 Uiso 1 1 calc R . .
C10 C 0.7866(3) 0.1884(3) 0.8424(3) 0.0227(11) Uani 1 1 d . . .
C11 C 0.9075(4) 0.3113(4) 0.8131(4) 0.0368(15) Uani 1 1 d . . .
H11 H 0.9463 0.3618 0.8329 0.044 Uiso 1 1 calc R . .
C12 C 0.8099(4) 0.2467(4) 0.7194(4) 0.0335(15) Uani 1 1 d . . .
H12 H 0.7852 0.2557 0.6769 0.040 Uiso 1 1 calc R . .
C13 C 0.8864(4) 0.1896(4) 0.7598(4) 0.0355(14) Uani 1 1 d . . .
H13 H 0.9116 0.1603 0.7446 0.043 Uiso 1 1 calc R . .
C14 C 0.8492(4) 0.2661(4) 0.8716(4) 0.0307(14) Uani 1 1 d . . .
H14A H 0.8256 0.2956 0.8890 0.037 Uiso 1 1 calc R . .
H14B H 0.8750 0.2578 0.9127 0.037 Uiso 1 1 calc R . .
C15 C 0.8273(4) 0.1450(4) 0.8178(4) 0.0289(13) Uani 1 1 d . . .
H15A H 0.8526 0.1369 0.8596 0.035 Uiso 1 1 calc R . .
H15B H 0.7894 0.0946 0.7987 0.035 Uiso 1 1 calc R . .
C16 C 0.8686(4) 0.3231(4) 0.7501(5) 0.0408(17) Uani 1 1 d . . .
H16A H 0.9065 0.3532 0.7127 0.049 Uiso 1 1 calc R . .
H16B H 0.8434 0.3517 0.7655 0.049 Uiso 1 1 calc R . .
C17 C 0.8480(5) 0.2020(4) 0.6946(4) 0.0380(16) Uani 1 1 d . . .
H17A H 0.8862 0.2308 0.6569 0.046 Uiso 1 1 calc R . .
H17B H 0.8096 0.1525 0.6742 0.046 Uiso 1 1 calc R . .
C18 C 0.7492(4) 0.2001(4) 0.7744(3) 0.0277(13) Uani 1 1 d . . .
H18A H 0.7124 0.1501 0.7536 0.033 Uiso 1 1 calc R . .
H18B H 0.7213 0.2266 0.7877 0.033 Uiso 1 1 calc R . .
C19 C 0.9468(4) 0.2673(5) 0.7892(5) 0.0433(18) Uani 1 1 d . . .
H19A H 0.9734 0.2603 0.8305 0.052 Uiso 1 1 calc R . .
H19B H 0.9847 0.2961 0.7514 0.052 Uiso 1 1 calc R . .
C20 C 0.6497(5) -0.0401(4) 1.0063(4) 0.0389(16) Uani 1 1 d . . .
H20A H 0.6862 -0.0508 0.9821 0.058 Uiso 1 1 calc R . .
H20B H 0.6582 -0.0376 1.0584 0.058 Uiso 1 1 calc R . .
H20C H 0.5980 -0.0807 0.9955 0.058 Uiso 1 1 calc R . .
U2 U 1.0000 1.0000 0.01281(2) 0.01314(7) Uani 1 3 d S TU P
Se2 Se 1.0000 1.0000 0.16875(6) 0.0342(3) Uani 1 3 d S TU P
H2 H 1.0187 0.9739 0.1838 0.051 Uiso 0.3333 1 calc R . .
O2 O 0.8905(2) 0.8983(2) 0.02926(19) 0.0192(8) Uani 1 1 d . . .
N2 N 0.9123(2) 0.9866(3) -0.0967(2) 0.0155(9) Uani 1 1 d . . .
C21 C 0.9438(3) 1.0627(3) -0.1288(3) 0.0176(10) Uani 1 1 d . . .
H21A H 0.9406 1.0974 -0.0934 0.021 Uiso 1 1 calc R . .
H21B H 0.9127 1.0596 -0.1711 0.021 Uiso 1 1 calc R . .
C22 C 0.9046(3) 0.9304(3) -0.1522(3) 0.0181(10) Uani 1 1 d . . .
H22A H 0.9306 0.9579 -0.1966 0.022 Uiso 1 1 calc R . .
H22B H 0.8501 0.8973 -0.1637 0.022 Uiso 1 1 calc R . .
C23 C 0.8366(3) 0.9654(3) -0.0654(3) 0.0200(11) Uani 1 1 d . . .
H23A H 0.8078 0.9772 -0.1009 0.024 Uiso 1 1 calc R . .
H23B H 0.8444 0.9971 -0.0223 0.024 Uiso 1 1 calc R . .
C24 C 0.7899(3) 0.8835(3) -0.0446(3) 0.0194(10) Uani 1 1 d . . .
C25 C 0.8184(3) 0.8524(3) 0.0058(3) 0.0187(10) Uani 1 1 d . . .
C26 C 0.7725(3) 0.7761(3) 0.0281(3) 0.0212(11) Uani 1 1 d . . .
C27 C 0.7019(4) 0.7339(4) -0.0047(3) 0.0253(13) Uani 1 1 d . . .
H27 H 0.6712 0.6822 0.0090 0.030 Uiso 1 1 calc R . .
C28 C 0.6733(3) 0.7626(4) -0.0563(3) 0.0280(13) Uani 1 1 d . . .
C29 C 0.7180(3) 0.8387(3) -0.0747(4) 0.0233(10) Uani 1 1 d . . .
H29 H 0.6994 0.8606 -0.1084 0.028 Uiso 1 1 calc R . .
C30 C 0.7973(3) 0.7433(3) 0.0902(3) 0.0183(10) Uani 1 1 d . . .
C31 C 0.8970(4) 0.7148(3) 0.1383(4) 0.0248(12) Uani 1 1 d . . .
H31 H 0.9466 0.7178 0.1274 0.030 Uiso 1 1 calc R . .
C32 C 0.8306(3) 0.7587(3) 0.2227(3) 0.0211(11) Uani 1 1 d . . .
H32 H 0.8367 0.7897 0.2666 0.025 Uiso 1 1 calc R . .
C33 C 0.7608(5) 0.6284(4) 0.1694(3) 0.0270(15) Uani 1 1 d . . .
H33 H 0.7210 0.5744 0.1783 0.032 Uiso 1 1 calc R . .
C34 C 0.8733(3) 0.7458(3) 0.0743(3) 0.0217(11) Uani 1 1 d . . .
H34A H 0.8676 0.7151 0.0310 0.026 Uiso 1 1 calc R . .
H34B H 0.9133 0.7989 0.0645 0.026 Uiso 1 1 calc R . .
C35 C 0.7369(3) 0.6592(3) 0.1058(3) 0.0227(11) Uani 1 1 d . . .
H35A H 0.6875 0.6556 0.1165 0.027 Uiso 1 1 calc R . .
H35B H 0.7303 0.6280 0.0627 0.027 Uiso 1 1 calc R . .
C36 C 0.9057(3) 0.7627(3) 0.2057(3) 0.0228(12) Uani 1 1 d . . .
H36A H 0.9217 0.7432 0.2470 0.027 Uiso 1 1 calc R . .
H36B H 0.9454 0.8161 0.1972 0.027 Uiso 1 1 calc R . .
C37 C 0.7700(4) 0.6758(3) 0.2368(3) 0.0234(12) Uani 1 1 d . . .
H37A H 0.7211 0.6726 0.2487 0.028 Uiso 1 1 calc R . .
H37B H 0.7854 0.6558 0.2780 0.028 Uiso 1 1 calc R . .
C38 C 0.8060(4) 0.7898(3) 0.1591(3) 0.0192(11) Uani 1 1 d . . .
H38A H 0.8445 0.8438 0.1509 0.023 Uiso 1 1 calc R . .
H38B H 0.7571 0.7870 0.1705 0.023 Uiso 1 1 calc R . .
C39 C 0.8368(4) 0.6324(4) 0.1530(4) 0.0297(13) Uani 1 1 d . . .
H39A H 0.8524 0.6127 0.1945 0.036 Uiso 1 1 calc R . .
H39B H 0.8313 0.6006 0.1106 0.036 Uiso 1 1 calc R . .
C40 C 0.5967(4) 0.7140(4) -0.0910(4) 0.0421(18) Uani 1 1 d . . .
H40A H 0.5734 0.6623 -0.0717 0.063 Uiso 1 1 calc R . .
H40B H 0.5640 0.7355 -0.0807 0.063 Uiso 1 1 calc R . .
H40C H 0.6031 0.7128 -0.1431 0.063 Uiso 1 1 calc R . .
O100 O 0.5446(8) 1.0048(8) 0.7638(10) 0.161(4) Uani 1 1 d D U .
C101 C 0.4932(13) 0.9561(13) 0.6999(12) 0.154(4) Uani 1 1 d D U .
H10A H 0.4757 0.9850 0.6705 0.185 Uiso 1 1 calc R . .
H10B H 0.5199 0.9374 0.6687 0.185 Uiso 1 1 calc R . .
C102 C 0.4343(12) 0.8979(13) 0.7361(13) 0.170(5) Uani 1 1 d D U .
H10C H 0.4044 0.8543 0.7037 0.204 Uiso 1 1 calc R . .
H10D H 0.4003 0.9146 0.7569 0.204 Uiso 1 1 calc R . .
C103 C 0.4706(14) 0.8775(12) 0.7925(13) 0.172(5) Uani 1 1 d D U .
H10E H 0.4333 0.8371 0.8244 0.206 Uiso 1 1 calc R . .
H10F H 0.5066 0.8626 0.7731 0.206 Uiso 1 1 calc R . .
C104 C 0.5089(14) 0.9514(12) 0.8273(11) 0.164(4) Uani 1 1 d D U .
H10G H 0.5480 0.9554 0.8615 0.197 Uiso 1 1 calc R . .
H10H H 0.4723 0.9618 0.8529 0.197 Uiso 1 1 calc R . .
O200 O 0.4911(10) 0.4171(10) 0.5459(10) 0.087(4) Uani 0.5 1 d D U .
C201 C 0.5627(13) 0.4456(16) 0.5064(13) 0.091(4) Uani 0.5 1 d D U .
H20D H 0.5558 0.4145 0.4630 0.109 Uiso 0.5 1 calc R . .
H20E H 0.5833 0.4992 0.4918 0.109 Uiso 0.5 1 calc R . .
C202 C 0.6113(12) 0.4383(15) 0.5578(15) 0.096(4) Uani 0.5 1 d D U .
H20F H 0.6337 0.4822 0.5911 0.116 Uiso 0.5 1 calc R . .
H20G H 0.6528 0.4350 0.5334 0.116 Uiso 0.5 1 calc R . .
C203 C 0.5615(13) 0.3681(15) 0.5963(16) 0.098(4) Uani 0.5 1 d D U .
H20H H 0.5607 0.3243 0.5721 0.118 Uiso 0.5 1 calc R . .
H20I H 0.5796 0.3710 0.6462 0.118 Uiso 0.5 1 calc R . .
C204 C 0.4873(13) 0.3594(15) 0.5963(15) 0.091(4) Uani 0.5 1 d D U .
H20J H 0.4735 0.3679 0.6450 0.110 Uiso 0.5 1 calc R . .
H20K H 0.4491 0.3078 0.5801 0.110 Uiso 0.5 1 calc R . .

loop_
_atom_site_aniso_label
_atom_site_aniso_U_11
_atom_site_aniso_U_22
_atom_site_aniso_U_33
_atom_site_aniso_U_23
_atom_site_aniso_U_13
_atom_site_aniso_U_12
U1 0.01612(10) 0.01612(10) 0.01943(14) 0.000 0.000 0.00806(5)
Se1 0.0606(5) 0.0606(5) 0.0210(6) 0.000 0.000 0.0303(3)
O1 0.0241(19) 0.0203(19) 0.028(2) 0.0058(16) 0.0051(16) 0.0132(16)
N1 0.020(2) 0.023(2) 0.021(2) 0.0008(17) 0.0024(17) 0.013(2)
C1 0.022(3) 0.019(3) 0.026(3) 0.004(2) 0.006(2) 0.011(2)
C2 0.027(3) 0.022(3) 0.026(3) 0.006(2) 0.002(2) 0.016(2)
C3 0.019(2) 0.020(3) 0.033(3) 0.003(2) 0.002(2) 0.010(2)
C4 0.021(3) 0.021(3) 0.025(3) 0.002(2) 0.002(2) 0.012(2)
C5 0.025(2) 0.019(2) 0.019(3) -0.001(2) -0.002(2) 0.012(2)
C6 0.026(3) 0.027(3) 0.022(3) 0.000(2) 0.001(2) 0.017(2)
C7 0.034(3) 0.029(3) 0.023(3) -0.002(3) -0.002(3) 0.022(2)
C8 0.041(4) 0.024(3) 0.030(3) 0.004(2) 0.001(3) 0.022(3)
C9 0.028(3) 0.024(3) 0.027(3) 0.004(3) 0.004(3) 0.012(2)
C10 0.027(3) 0.024(3) 0.023(3) 0.002(2) 0.004(2) 0.017(2)
C11 0.025(3) 0.032(3) 0.051(4) -0.004(3) 0.010(3) 0.012(3)
C12 0.046(4) 0.034(4) 0.028(3) 0.010(3) 0.007(3) 0.026(3)
C13 0.046(4) 0.044(4) 0.032(3) 0.005(3) 0.014(3) 0.033(3)
C14 0.024(3) 0.030(3) 0.036(3) -0.008(3) 0.003(3) 0.013(3)
C15 0.034(3) 0.033(3) 0.030(3) 0.003(3) 0.006(3) 0.024(3)
C16 0.035(3) 0.027(3) 0.062(5) 0.011(3) 0.017(4) 0.016(3)
C17 0.059(5) 0.034(4) 0.027(3) 0.005(3) 0.010(3) 0.028(4)
C18 0.034(3) 0.024(3) 0.030(3) 0.006(2) 0.004(2) 0.018(3)
C19 0.035(4) 0.052(5) 0.049(4) 0.001(4) 0.012(3) 0.026(4)
C20 0.057(4) 0.036(4) 0.037(4) 0.013(3) 0.013(4) 0.033(3)
U2 0.01572(9) 0.01572(9) 0.00798(12) 0.000 0.000 0.00786(5)
Se2 0.0481(5) 0.0481(5) 0.0063(5) 0.000 0.000 0.0240(2)
O2 0.0194(18) 0.0214(19) 0.0126(19) -0.0007(13) -0.0032(13) 0.0070(16)
N2 0.018(2) 0.018(2) 0.0094(19) 0.0007(15) 0.0005(15) 0.0081(17)
C21 0.022(3) 0.019(2) 0.012(2) 0.0015(18) -0.0012(19) 0.010(2)
C22 0.021(2) 0.022(2) 0.009(2) -0.001(2) -0.003(2) 0.009(2)
C23 0.020(2) 0.024(3) 0.018(3) -0.001(2) 0.000(2) 0.012(2)
C24 0.018(3) 0.024(3) 0.014(2) -0.003(2) 0.000(2) 0.010(2)
C25 0.018(2) 0.022(2) 0.013(2) -0.002(2) 0.000(2) 0.008(2)
C26 0.021(3) 0.023(3) 0.017(3) -0.0009(19) -0.0016(19) 0.009(2)
C27 0.024(3) 0.024(3) 0.019(3) -0.001(2) -0.002(2) 0.006(2)
C28 0.021(3) 0.033(3) 0.024(3) -0.002(2) -0.004(2) 0.008(3)
C29 0.020(2) 0.033(3) 0.018(2) 0.002(3) -0.004(2) 0.014(2)
C30 0.019(3) 0.017(2) 0.015(2) -0.0039(19) -0.0012(19) 0.007(2)
C31 0.027(3) 0.023(3) 0.028(3) -0.005(2) 0.000(2) 0.015(2)
C32 0.027(3) 0.024(3) 0.012(2) -0.002(2) -0.002(2) 0.012(2)
C33 0.038(4) 0.017(3) 0.020(3) -0.0011(19) -0.003(2) 0.008(3)
C34 0.024(3) 0.020(3) 0.020(3) -0.004(2) 0.001(2) 0.011(2)
C35 0.025(3) 0.019(3) 0.017(2) -0.004(2) -0.002(2) 0.006(2)
C36 0.025(3) 0.020(3) 0.021(3) -0.001(2) -0.006(2) 0.009(2)
C37 0.027(3) 0.026(3) 0.014(2) 0.001(2) -0.001(2) 0.011(3)
C38 0.022(3) 0.020(3) 0.017(2) -0.002(2) 0.000(2) 0.012(2)
C39 0.045(4) 0.023(3) 0.021(3) -0.002(2) -0.002(3) 0.017(3)
C40 0.027(3) 0.041(4) 0.042(5) 0.002(3) -0.016(3) 0.005(3)
O100 0.157(5) 0.160(5) 0.180(6) 0.002(4) -0.004(4) 0.090(4)
C101 0.156(6) 0.160(6) 0.161(6) -0.001(5) -0.010(5) 0.090(4)
C102 0.163(6) 0.170(6) 0.165(6) -0.001(5) -0.011(5) 0.075(4)
C103 0.166(6) 0.170(6) 0.175(6) 0.004(5) 0.002(5) 0.081(4)
C104 0.164(6) 0.166(6) 0.170(6) 0.001(5) 0.000(5) 0.088(4)
O200 0.091(5) 0.085(5) 0.092(5) 0.005(4) -0.003(4) 0.048(4)
C201 0.094(5) 0.085(5) 0.090(6) 0.003(4) -0.004(4) 0.044(4)
C202 0.097(6) 0.091(6) 0.095(6) 0.006(5) -0.005(5) 0.042(4)
C203 0.098(6) 0.093(6) 0.097(6) 0.012(5) -0.007(5) 0.042(4)
C204 0.094(6) 0.088(5) 0.092(6) 0.007(4) -0.003(5) 0.046(4)

loop_
_atom_type_symbol
_atom_type_description
_atom_type_scat_dispersion_real
_atom_type_scat_dispersion_imag
_atom_type_scat_source
C C 0.0033 0.0016 'International Tables Vol C Tables 4.2.6.8 and 6.1.1.4'
H H 0.0000 0.0000 'International Tables Vol C Tables 4.2.6.8 and 6.1.1.4'
N N 0.0061 0.0033 'International Tables Vol C Tables 4.2.6.8 and 6.1.1.4'
O O 0.0106 0.0060 'International Tables Vol C Tables 4.2.6.8 and 6.1.1.4'
Se Se -0.0929 2.2259 'International Tables Vol C Tables 4.2.6.8 and 6.1.1.4'
U U -9.6767 9.6646 'International Tables Vol C Tables 4.2.6.8 and 6.1.1.4'

loop_
_geom_angle_atom_site_label_1
_geom_angle_atom_site_label_2
_geom_angle_atom_site_label_3
_geom_angle
_geom_angle_site_symmetry_1
_geom_angle_site_symmetry_3
O1 U1 Se1 82.78(11) 2_655 .
O1 U1 Se1 82.78(11) 3_665 .
O1 U1 Se1 82.78(11) . .
O1 U1 O1 118.45(5) . 2_655
O1 U1 O1 118.44(5) 2_655 3_665
O1 U1 O1 118.45(5) . 3_665
O1 U1 N1 71.15(15) 2_655 2_655
O1 U1 N1 71.15(15) 3_665 3_665
O1 U1 N1 84.94(15) 2_655 3_665
O1 U1 N1 134.81(15) 2_655 .
O1 U1 N1 134.81(15) . 3_665
O1 U1 N1 134.81(15) 3_665 2_655
O1 U1 N1 84.94(15) . 2_655
O1 U1 N1 71.15(15) . .
O1 U1 N1 84.94(15) 3_665 .
N1 U1 Se1 141.18(10) 2_655 .
N1 U1 Se1 141.18(10) 3_665 .
N1 U1 Se1 141.18(10) . .
N1 U1 N1 65.76(17) 2_655 .
N1 U1 N1 65.76(17) . 3_665
N1 U1 N1 65.76(17) 2_655 3_665
U1 Se1 H1 109.5 . .
C5 O1 U1 150.5(4) . .
C1 N1 U1 106.7(3) . .
C1 N1 C2 110.5(4) . .
C1 N1 C3 107.0(4) . .
C2 N1 U1 115.2(3) . .
C3 N1 U1 107.0(3) . .
C3 N1 C2 109.9(4) . .
N1 C1 H1A 109.2 . .
N1 C1 H1B 109.2 . .
N1 C1 C2 111.9(5) . 3_665
H1A C1 H1B 107.9 . .
C2 C1 H1A 109.2 3_665 .
C2 C1 H1B 109.2 3_665 .
N1 C2 C1 112.8(5) . 2_655
N1 C2 H2A 109.0 . .
N1 C2 H2B 109.0 . .
C1 C2 H2A 109.0 2_655 .
C1 C2 H2B 109.0 2_655 .
H2A C2 H2B 107.8 . .
N1 C3 H3A 108.4 . .
N1 C3 H3B 108.4 . .
N1 C3 C4 115.6(5) . .
H3A C3 H3B 107.4 . .
C4 C3 H3A 108.4 . .
C4 C3 H3B 108.4 . .
C5 C4 C3 120.2(5) . .
C9 C4 C3 119.6(5) . .
C9 C4 C5 120.2(5) . .
O1 C5 C4 117.3(5) . .
O1 C5 C6 122.1(5) . .
C4 C5 C6 120.6(5) . .
C5 C6 C10 121.5(5) . .
C7 C6 C5 116.4(5) . .
C7 C6 C10 122.1(5) . .
C6 C7 H7 117.8 . .
C8 C7 C6 124.3(5) . .
C8 C7 H7 117.8 . .
C7 C8 C20 120.7(6) . .
C9 C8 C7 117.6(5) . .
C9 C8 C20 121.7(6) . .
C4 C9 H9 119.5 . .
C8 C9 C4 120.9(6) . .
C8 C9 H9 119.5 . .
C6 C10 C14 110.1(5) . .
C6 C10 C15 112.3(5) . .
C6 C10 C18 110.9(5) . .
C14 C10 C15 106.4(5) . .
C14 C10 C18 110.1(5) . .
C15 C10 C18 106.8(5) . .
C14 C11 H11 109.4 . .
C14 C11 C19 109.2(6) . .
C16 C11 H11 109.4 . .
C16 C11 C14 109.8(6) . .
C16 C11 C19 109.7(7) . .
C19 C11 H11 109.4 . .
C16 C12 H12 108.7 . .
C16 C12 C17 110.4(6) . .
C17 C12 H12 108.7 . .
C18 C12 H12 108.7 . .
C18 C12 C16 111.2(6) . .
C18 C12 C17 109.2(6) . .
C15 C13 H13 109.2 . .
C15 C13 C17 110.1(6) . .
C15 C13 C19 110.2(6) . .
C17 C13 H13 109.2 . .
C17 C13 C19 108.9(6) . .
C19 C13 H13 109.2 . .
C10 C14 H14A 109.4 . .
C10 C14 H14B 109.4 . .
C11 C14 C10 111.0(5) . .
C11 C14 H14A 109.4 . .
C11 C14 H14B 109.4 . .
H14A C14 H14B 108.0 . .
C10 C15 H15A 109.5 . .
C10 C15 H15B 109.5 . .
C13 C15 C10 110.8(5) . .
C13 C15 H15A 109.5 . .
C13 C15 H15B 109.5 . .
H15A C15 H15B 108.1 . .
C11 C16 C12 109.8(6) . .
C11 C16 H16A 109.7 . .
C11 C16 H16B 109.7 . .
C12 C16 H16A 109.7 . .
C12 C16 H16B 109.7 . .
H16A C16 H16B 108.2 . .
C12 C17 C13 108.1(6) . .
C12 C17 H17A 110.1 . .
C12 C17 H17B 110.1 . .
C13 C17 H17A 110.1 . .
C13 C17 H17B 110.1 . .
H17A C17 H17B 108.4 . .
C10 C18 H18A 109.7 . .
C10 C18 H18B 109.7 . .
C12 C18 C10 109.7(5) . .
C12 C18 H18A 109.7 . .
C12 C18 H18B 109.7 . .
H18A C18 H18B 108.2 . .
C11 C19 C13 108.8(6) . .
C11 C19 H19A 109.9 . .
C11 C19 H19B 109.9 . .
C13 C19 H19A 109.9 . .
C13 C19 H19B 109.9 . .
H19A C19 H19B 108.3 . .
C8 C20 H20A 109.5 . .
C8 C20 H20B 109.5 . .
C8 C20 H20C 109.5 . .
H20A C20 H20B 109.5 . .
H20A C20 H20C 109.5 . .
H20B C20 H20C 109.5 . .
O2 U2 Se2 81.90(9) 2_765 .
O2 U2 Se2 81.90(9) . .
O2 U2 Se2 81.90(9) 3_675 .
O2 U2 O2 118.05(4) . 3_675
O2 U2 O2 118.05(4) 2_765 3_675
O2 U2 O2 118.05(4) 2_765 .
O2 U2 N2 136.23(13) . 3_675
O2 U2 N2 85.04(14) 3_675 .
O2 U2 N2 85.05(14) . 2_765
O2 U2 N2 72.04(13) 3_675 3_675
O2 U2 N2 72.04(13) 2_765 2_765
O2 U2 N2 136.23(13) 2_765 .
O2 U2 N2 136.23(13) 3_675 2_765
O2 U2 N2 72.04(13) . .
O2 U2 N2 85.05(14) 2_765 3_675
N2 U2 Se2 140.76(9) 2_765 .
N2 U2 Se2 140.76(9) . .
N2 U2 Se2 140.76(9) 3_675 .
N2 U2 N2 66.43(15) 2_765 3_675
N2 U2 N2 66.43(15) 2_765 .
N2 U2 N2 66.43(15) 3_675 .
U2 Se2 H2 109.5 . .
C25 O2 U2 148.2(3) . .
C21 N2 U2 106.9(3) . .
C21 N2 C22 110.4(4) . .
C21 N2 C23 107.8(4) . .
C22 N2 U2 115.0(3) . .
C22 N2 C23 110.4(4) . .
C23 N2 U2 106.0(3) . .
N2 C21 H21A 109.1 . .
N2 C21 H21B 109.1 . .
N2 C21 C22 112.4(4) . 3_675
H21A C21 H21B 107.9 . .
C22 C21 H21A 109.1 3_675 .
C22 C21 H21B 109.1 3_675 .
N2 C22 C21 113.3(4) . 2_765
N2 C22 H22A 108.9 . .
N2 C22 H22B 108.9 . .
C21 C22 H22A 108.9 2_765 .
C21 C22 H22B 108.9 2_765 .
H22A C22 H22B 107.7 . .
N2 C23 H23A 108.7 . .
N2 C23 H23B 108.7 . .
N2 C23 C24 114.3(4) . .
H23A C23 H23B 107.6 . .
C24 C23 H23A 108.7 . .
C24 C23 H23B 108.7 . .
C25 C24 C23 119.8(5) . .
C29 C24 C23 119.8(5) . .
C29 C24 C25 120.4(5) . .
O2 C25 C24 116.8(5) . .
O2 C25 C26 123.6(5) . .
C24 C25 C26 119.6(5) . .
C25 C26 C30 121.1(5) . .
C27 C26 C25 117.3(5) . .
C27 C26 C30 121.5(5) . .
C26 C27 H27 117.9 . .
C28 C27 C26 124.2(6) . .
C28 C27 H27 117.9 . .
C27 C28 C40 122.1(6) . .
C29 C28 C27 117.3(5) . .
C29 C28 C40 120.7(6) . .
C24 C29 H29 119.4 . .
C28 C29 C24 121.1(5) . .
C28 C29 H29 119.4 . .
C26 C30 C34 112.3(5) . .
C26 C30 C35 111.5(5) . .
C26 C30 C38 108.6(4) . .
C34 C30 C35 107.4(5) . .
C34 C30 C38 109.2(4) . .
C38 C30 C35 107.7(5) . .
C34 C31 H31 109.4 . .
C34 C31 C36 109.4(5) . .
C36 C31 H31 109.4 . .
C39 C31 H31 109.4 . .
C39 C31 C34 110.3(5) . .
C39 C31 C36 108.8(5) . .
C36 C32 H32 109.4 . .
C36 C32 C37 109.1(5) . .
C36 C32 C38 110.0(5) . .
C37 C32 H32 109.4 . .
C37 C32 C38 109.7(5) . .
C38 C32 H32 109.4 . .
C35 C33 H33 109.3 . .
C35 C33 C37 109.9(6) . .
C35 C33 C39 110.1(5) . .
C37 C33 H33 109.3 . .
C37 C33 C39 108.9(6) . .
C39 C33 H33 109.3 . .
C30 C34 H34A 109.5 . .
C30 C34 H34B 109.5 . .
C31 C34 C30 110.6(5) . .
C31 C34 H34A 109.5 . .
C31 C34 H34B 109.5 . .
H34A C34 H34B 108.1 . .
C30 C35 H35A 109.5 . .
C30 C35 H35B 109.5 . .
C33 C35 C30 110.9(5) . .
C33 C35 H35A 109.5 . .
C33 C35 H35B 109.5 . .
H35A C35 H35B 108.0 . .
C31 C36 H36A 109.7 . .
C31 C36 H36B 109.7 . .
C32 C36 C31 109.9(5) . .
C32 C36 H36A 109.7 . .
C32 C36 H36B 109.7 . .
H36A C36 H36B 108.2 . .
C32 C37 C33 109.2(5) . .
C32 C37 H37A 109.8 . .
C32 C37 H37B 109.8 . .
C33 C37 H37A 109.8 . .
C33 C37 H37B 109.8 . .
H37A C37 H37B 108.3 . .
C30 C38 H38A 109.6 . .
C30 C38 H38B 109.6 . .
C32 C38 C30 110.3(5) . .
C32 C38 H38A 109.6 . .
C32 C38 H38B 109.6 . .
H38A C38 H38B 108.1 . .
C31 C39 C33 109.0(5) . .
C31 C39 H39A 109.9 . .
C31 C39 H39B 109.9 . .
C33 C39 H39A 109.9 . .
C33 C39 H39B 109.9 . .
H39A C39 H39B 108.3 . .
C28 C40 H40A 109.5 . .
C28 C40 H40B 109.5 . .
C28 C40 H40C 109.5 . .
H40A C40 H40B 109.5 . .
H40A C40 H40C 109.5 . .
H40B C40 H40C 109.5 . .
C104 O100 C101 102.0(14) . .
O100 C101 H10A 111.6 . .
O100 C101 H10B 111.6 . .
H10A C101 H10B 109.4 . .
C102 C101 O100 101.1(15) . .
C102 C101 H10A 111.6 . .
C102 C101 H10B 111.6 . .
C101 C102 H10C 110.8 . .
C101 C102 H10D 110.8 . .
C101 C102 C103 104.6(17) . .
H10C C102 H10D 108.9 . .
C103 C102 H10C 110.8 . .
C103 C102 H10D 110.8 . .
C102 C103 H10E 112.5 . .
C102 C103 H10F 112.5 . .
H10E C103 H10F 110.0 . .
C104 C103 C102 96.4(16) . .
C104 C103 H10E 112.5 . .
C104 C103 H10F 112.5 . .
O100 C104 H10G 111.3 . .
O100 C104 H10H 111.3 . .
C103 C104 O100 102.2(15) . .
C103 C104 H10G 111.3 . .
C103 C104 H10H 111.3 . .
H10G C104 H10H 109.2 . .
C201 O200 C204 106.3(16) . .
O200 C201 H20D 111.2 . .
O200 C201 H20E 111.2 . .
H20D C201 H20E 109.1 . .
C202 C201 O200 102.9(17) . .
C202 C201 H20D 111.2 . .
C202 C201 H20E 111.2 . .
C201 C202 H20F 110.8 . .
C201 C202 H20G 110.8 . .
C201 C202 C203 104.6(16) . .
H20F C202 H20G 108.9 . .
C203 C202 H20F 110.8 . .
C203 C202 H20G 110.8 . .
C202 C203 H20H 110.3 . .
C202 C203 H20I 110.3 . .
H20H C203 H20I 108.6 . .
C204 C203 C202 107.0(16) . .
C204 C203 H20H 110.3 . .
C204 C203 H20I 110.3 . .
O200 C204 H20J 110.6 . .
O200 C204 H20K 110.6 . .
C203 C204 O200 105.7(16) . .
C203 C204 H20J 110.6 . .
C203 C204 H20K 110.6 . .
H20J C204 H20K 108.7 . .

loop_
_geom_bond_atom_site_label_1
_geom_bond_atom_site_label_2
_geom_bond_distance
_geom_bond_site_symmetry_2
U1 Se1 2.9156(14) .
U1 O1 2.164(4) .
U1 O1 2.164(4) 2_655
U1 O1 2.164(4) 3_665
U1 N1 2.662(5) .
U1 N1 2.662(5) 3_665
U1 N1 2.662(5) 2_655
Se1 H1 0.8400 .
O1 C5 1.348(6) .
N1 C1 1.479(7) .
N1 C2 1.501(8) .
N1 C3 1.501(7) .
C1 H1A 0.9900 .
C1 H1B 0.9900 .
C1 C2 1.527(8) 3_665
C2 C1 1.527(8) 2_655
C2 H2A 0.9900 .
C2 H2B 0.9900 .
C3 H3A 0.9900 .
C3 H3B 0.9900 .
C3 C4 1.501(8) .
C4 C5 1.403(8) .
C4 C9 1.395(8) .
C5 C6 1.416(8) .
C6 C7 1.399(8) .
C6 C10 1.524(8) .
C7 H7 0.9500 .
C7 C8 1.391(9) .
C8 C9 1.390(9) .
C8 C20 1.504(8) .
C9 H9 0.9500 .
C10 C14 1.549(9) .
C10 C15 1.551(8) .
C10 C18 1.554(9) .
C11 H11 1.0000 .
C11 C14 1.531(10) .
C11 C16 1.499(12) .
C11 C19 1.532(10) .
C12 H12 1.0000 .
C12 C16 1.520(11) .
C12 C17 1.530(10) .
C12 C18 1.517(9) .
C13 H13 1.0000 .
C13 C15 1.530(9) .
C13 C17 1.531(11) .
C13 C19 1.537(11) .
C14 H14A 0.9900 .
C14 H14B 0.9900 .
C15 H15A 0.9900 .
C15 H15B 0.9900 .
C16 H16A 0.9900 .
C16 H16B 0.9900 .
C17 H17A 0.9900 .
C17 H17B 0.9900 .
C18 H18A 0.9900 .
C18 H18B 0.9900 .
C19 H19A 0.9900 .
C19 H19B 0.9900 .
C20 H20A 0.9800 .
C20 H20B 0.9800 .
C20 H20C 0.9800 .
U2 Se2 2.9006(11) .
U2 O2 2.173(4) 2_765
U2 O2 2.173(4) .
U2 O2 2.173(4) 3_675
U2 N2 2.629(4) .
U2 N2 2.629(4) 3_675
U2 N2 2.629(4) 2_765
Se2 H2 0.8400 .
O2 C25 1.357(6) .
N2 C21 1.474(7) .
N2 C22 1.489(7) .
N2 C23 1.493(7) .
C21 H21A 0.9900 .
C21 H21B 0.9900 .
C21 C22 1.518(8) 3_675
C22 C21 1.518(8) 2_765
C22 H22A 0.9900 .
C22 H22B 0.9900 .
C23 H23A 0.9900 .
C23 H23B 0.9900 .
C23 C24 1.497(8) .
C24 C25 1.407(8) .
C24 C29 1.396(8) .
C25 C26 1.416(8) .
C26 C27 1.392(8) .
C26 C30 1.539(8) .
C27 H27 0.9500 .
C27 C28 1.392(9) .
C28 C29 1.389(9) .
C28 C40 1.509(9) .
C29 H29 0.9500 .
C30 C34 1.548(8) .
C30 C35 1.553(8) .
C30 C38 1.551(8) .
C31 H31 1.0000 .
C31 C34 1.533(9) .
C31 C36 1.542(8) .
C31 C39 1.527(9) .
C32 H32 1.0000 .
C32 C36 1.522(9) .
C32 C37 1.532(8) .
C32 C38 1.538(8) .
C33 H33 1.0000 .
C33 C35 1.527(9) .
C33 C37 1.534(8) .
C33 C39 1.538(11) .
C34 H34A 0.9900 .
C34 H34B 0.9900 .
C35 H35A 0.9900 .
C35 H35B 0.9900 .
C36 H36A 0.9900 .
C36 H36B 0.9900 .
C37 H37A 0.9900 .
C37 H37B 0.9900 .
C38 H38A 0.9900 .
C38 H38B 0.9900 .
C39 H39A 0.9900 .
C39 H39B 0.9900 .
C40 H40A 0.9800 .
C40 H40B 0.9800 .
C40 H40C 0.9800 .
O100 C101 1.566(19) .
O100 C104 1.520(19) .
C101 H10A 0.9900 .
C101 H10B 0.9900 .
C101 C102 1.367(16) .
C102 H10C 0.9900 .
C102 H10D 0.9900 .
C102 C103 1.457(18) .
C103 H10E 0.9900 .
C103 H10F 0.9900 .
C103 C104 1.454(16) .
C104 H10G 0.9900 .
C104 H10H 0.9900 .
O200 C201 1.47(2) .
O200 C204 1.47(2) .
C201 H20D 0.9900 .
C201 H20E 0.9900 .
C201 C202 1.434(17) .
C202 H20F 0.9900 .
C202 H20G 0.9900 .
C202 C203 1.460(19) .
C203 H20H 0.9900 .
C203 H20I 0.9900 .
C203 C204 1.428(17) .
C204 H20J 0.9900 .
C204 H20K 0.9900 .

loop_
_geom_torsion_atom_site_label_1
_geom_torsion_atom_site_label_2
_geom_torsion_atom_site_label_3
_geom_torsion_atom_site_label_4
_geom_torsion
_geom_torsion_site_symmetry_4
U1 O1 C5 C4 9.4(11) .
U1 O1 C5 C6 -168.7(5) .
U1 N1 C1 C2 -59.3(5) 3_665
U1 N1 C2 C1 -11.3(6) 2_655
U1 N1 C3 C4 74.7(5) .
O1 C5 C6 C7 178.0(5) .
O1 C5 C6 C10 -4.0(9) .
N1 C3 C4 C5 -56.0(8) .
N1 C3 C4 C9 127.7(6) .
C1 N1 C2 C1 -132.4(5) 2_655
C1 N1 C3 C4 -171.2(5) .
C2 N1 C1 C2 66.7(6) 3_665
C2 N1 C3 C4 -51.1(7) .
C3 N1 C1 C2 -173.7(5) 3_665
C3 N1 C2 C1 109.7(5) 2_655
C3 C4 C5 O1 6.8(8) .
C3 C4 C5 C6 -175.0(6) .
C3 C4 C9 C8 175.8(6) .
C4 C5 C6 C7 0.0(9) .
C4 C5 C6 C10 177.9(6) .
C5 C4 C9 C8 -0.5(10) .
C5 C6 C7 C8 -2.1(10) .
C5 C6 C10 C14 64.1(7) .
C5 C6 C10 C15 -177.4(6) .
C5 C6 C10 C18 -58.1(7) .
C6 C7 C8 C9 2.7(10) .
C6 C7 C8 C20 -179.5(7) .
C6 C10 C14 C11 -177.7(5) .
C6 C10 C15 C13 -179.8(6) .
C6 C10 C18 C12 176.6(5) .
C7 C6 C10 C14 -118.1(6) .
C7 C6 C10 C15 0.3(8) .
C7 C6 C10 C18 119.7(6) .
C7 C8 C9 C4 -1.4(10) .
C9 C4 C5 O1 -176.9(5) .
C9 C4 C5 C6 1.2(9) .
C10 C6 C7 C8 -180.0(6) .
C14 C10 C15 C13 -59.2(7) .
C14 C10 C18 C12 54.4(6) .
C14 C11 C16 C12 -60.4(8) .
C14 C11 C19 C13 59.7(8) .
C15 C10 C14 C11 60.3(7) .
C15 C10 C18 C12 -60.7(6) .
C15 C13 C17 C12 59.9(8) .
C15 C13 C19 C11 -59.3(8) .
C16 C11 C14 C10 58.2(7) .
C16 C11 C19 C13 -60.7(8) .
C16 C12 C17 C13 60.2(8) .
C16 C12 C18 C10 -57.9(7) .
C17 C12 C16 C11 -60.0(8) .
C17 C12 C18 C10 64.2(7) .
C17 C13 C15 C10 -59.6(7) .
C17 C13 C19 C11 61.5(8) .
C18 C10 C14 C11 -55.1(7) .
C18 C10 C15 C13 58.4(7) .
C18 C12 C16 C11 61.4(7) .
C18 C12 C17 C13 -62.3(8) .
C19 C11 C14 C10 -62.1(8) .
C19 C11 C16 C12 59.6(8) .
C19 C13 C15 C10 60.4(7) .
C19 C13 C17 C12 -60.9(7) .
C20 C8 C9 C4 -179.1(7) .
U2 O2 C25 C24 -17.9(10) .
U2 O2 C25 C26 160.7(5) .
U2 N2 C21 C22 57.6(5) 3_675
U2 N2 C22 C21 10.4(5) 2_765
U2 N2 C23 C24 -78.2(4) .
O2 C25 C26 C27 -175.0(5) .
O2 C25 C26 C30 9.7(8) .
N2 C23 C24 C25 58.6(7) .
N2 C23 C24 C29 -122.1(6) .
C21 N2 C22 C21 131.4(5) 2_765
C21 N2 C23 C24 167.6(4) .
C22 N2 C21 C22 -68.1(6) 3_675
C22 N2 C23 C24 47.0(6) .
C23 N2 C21 C22 171.2(4) 3_675
C23 N2 C22 C21 -109.6(5) 2_765
C23 C24 C25 O2 -4.6(8) .
C23 C24 C25 C26 176.8(5) .
C23 C24 C29 C28 -179.8(6) .
C24 C25 C26 C27 3.5(8) .
C24 C25 C26 C30 -171.8(5) .
C25 C24 C29 C28 -0.5(9) .
C25 C26 C27 C28 -1.6(9) .
C25 C26 C30 C34 -60.7(7) .
C25 C26 C30 C35 178.7(5) .
C25 C26 C30 C38 60.2(7) .
C26 C27 C28 C29 -1.3(10) .
C26 C27 C28 C40 179.1(6) .
C26 C30 C34 C31 178.3(4) .
C26 C30 C35 C33 -177.8(5) .
C26 C30 C38 C32 179.9(5) .
C27 C26 C30 C34 124.2(6) .
C27 C26 C30 C35 3.6(7) .
C27 C26 C30 C38 -114.9(6) .
C27 C28 C29 C24 2.4(9) .
C29 C24 C25 O2 176.1(5) .
C29 C24 C25 C26 -2.5(8) .
C30 C26 C27 C28 173.7(6) .
C34 C30 C35 C33 58.7(6) .
C34 C30 C38 C32 -57.4(6) .
C34 C31 C36 C32 60.0(6) .
C34 C31 C39 C33 -59.3(7) .
C35 C30 C34 C31 -58.6(6) .
C35 C30 C38 C32 58.9(6) .
C35 C33 C37 C32 -59.6(7) .
C35 C33 C39 C31 59.1(7) .
C36 C31 C34 C30 -59.1(6) .
C36 C31 C39 C33 60.7(7) .
C36 C32 C37 C33 -60.4(6) .
C36 C32 C38 C30 59.1(6) .
C37 C32 C36 C31 60.2(6) .
C37 C32 C38 C30 -60.8(6) .
C37 C33 C35 C30 59.9(7) .
C37 C33 C39 C31 -61.4(7) .
C38 C30 C34 C31 57.8(6) .
C38 C30 C35 C33 -58.8(6) .
C38 C32 C36 C31 -60.1(6) .
C38 C32 C37 C33 60.0(7) .
C39 C31 C34 C30 60.5(6) .
C39 C31 C36 C32 -60.5(6) .
C39 C33 C35 C30 -60.1(6) .
C39 C33 C37 C32 61.1(7) .
C40 C28 C29 C24 -178.0(6) .
O100 C101 C102 C103 -44(2) .
C101 O100 C104 C103 23(2) .
C101 C102 C103 C104 59(2) .
C102 C103 C104 O100 -47(2) .
C104 O100 C101 C102 12(2) .
O200 C201 C202 C203 37(3) .
C201 O200 C204 C203 13(3) .
C201 C202 C203 C204 -30(3) .
C202 C203 C204 O200 10(3) .
C204 O200 C201 C202 -31(3) .

loop_
_platon_squeeze_void_nr
_platon_squeeze_void_average_x
_platon_squeeze_void_average_y
_platon_squeeze_void_average_z
_platon_squeeze_void_volume
_platon_squeeze_void_count_electrons
1 0.052 0.849 0.109 7.6 -0.9
2 0.151 0.203 0.109 7.6 -0.9
3 0.797 0.948 0.109 7.6 -0.9
4 0.667 0.333 0.330 138.1 68.7
5 0.203 0.052 0.609 7.6 -0.7
6 0.849 0.797 0.609 7.6 -0.8
7 0.948 0.151 0.609 7.6 -0.8
8 0.333 0.667 0.830 138.0 71.9
